data_1542041
loop_
_publ_author_name
'Kruglik, A.I.'
'Simonov, M.A.'
'Aleksandrov, K.S.'

_publ_section_title
;
 Crystal structure of the low-temperature III phase of lithium ammonium
 sulfate
;
_journal_name_full Kristallografiya
_journal_page_first 494
_journal_page_last 498
_journal_volume 23
_journal_year 1978
_chemical_formula_sum 'H4 Li N O4 S'
_chemical_name_systematic 'Li N H4 S O4'
_space_group_IT_number 14
_symmetry_space_group_name_Hall '-P 2ac'
_symmetry_space_group_name_H-M 'P 1 1 21/a'
_cell_angle_alpha 90
_cell_angle_beta 90
_cell_angle_gamma 90
_cell_formula_units_Z 8
_cell_length_a 17.511
_cell_length_b 9.13
_cell_length_c 6.274
_cell_volume 1003.058
_citation_journal_id_ASTM KRISAJ
_cod_data_source_file Kruglik_KRISAJ_1978_60.cif
_cod_data_source_block H4Li1N1O4S1
_cod_original_sg_symbol_Hall '-P 2ybc (z,x,y)'
_cod_original_formula_sum 'H4 Li1 N1 O4 S1'
_cod_database_code 1542041

loop_
_symmetry_equiv_pos_as_xyz
x,y,z
-x+1/2,-y,z+1/2
-x,-y,-z
x-1/2,y,-z-1/2

loop_
_atom_site_label
_atom_site_type_symbol
_atom_site_fract_x
_atom_site_fract_y
_atom_site_fract_z
_atom_site_occupancy
_atom_site_U_iso_or_equiv
_atom_site_attached_hydrogens
N1 N-3 0.2479 0.2221 0.7316 1 0.0 4
O1 O-2 0.0228 0.1301 0.2224 1 0.0 0
Li2 Li+1 0.4156 0.097 0.2667 1 0.0 0
O2 O-2 0.1202 0.9513 0.1134 1 0.0 0
Li1 Li+1 0.162 0.4151 0.2338 1 0.0 0
N2 N-3 0.4957 0.2975 0.7539 1 0.0 4
O8 O-2 0.3742 0.2741 0.1553 1 0.0 0
O5 O-2 0.2679 0.435 0.2351 1 0.0 0
O6 O-2 0.3843 0.5277 0.0458 1 0.0 0
O4 O-2 0.1538 0.206 0.1766 1 0.0 0
S2 S+6 0.3524 0.4227 0.231 1 0.0 0
S1 S+6 0.1023 0.0852 0.2616 1 0.0 0
O7 O-2 0.3841 0.4582 0.4865 1 0.0 0
O3 O-2 0.1168 0.0581 0.5336 1 0.0 0
